data_7034869
loop_
_publ_author_name
'Silva Valverde, Miguel F.'
'Theuergarten, Eileen'
'Bannenberg, Thomas'
'Freytag, Matthias'
'Jones, Peter G.'
'Tamm, Matthias'

_publ_section_title
;
 Frustrated N-heterocyclic carbene-silylium ion Lewis pairs.
;
_journal_issue 20
_journal_name_full 'Dalton transactions (Cambridge, England : 2003)'
_journal_page_first 9400
_journal_page_last 9408
_journal_paper_doi 10.1039/c5dt01362c
_journal_volume 44
_journal_year 2015
_chemical_formula_sum 'C30 H35 F3 N2 O3 S'
_chemical_formula_weight 560.66
_chemical_name_systematic
; 
 ? 
;
_space_group_IT_number 2
_symmetry_cell_setting triclinic
_symmetry_space_group_name_Hall '-P 1'
_symmetry_space_group_name_H-M 'P -1'
_atom_sites_solution_hydrogens geom
_atom_sites_solution_primary direct
_atom_sites_solution_secondary difmap
_audit_creation_method SHELXL-97
_audit_update_record
;
2015-03-05 deposited with the CCDC.
2015-04-20 downloaded from the CCDC.
;
_cell_angle_alpha 73.544(5)
_cell_angle_beta 79.645(5)
_cell_angle_gamma 83.429(4)
_cell_formula_units_Z 2
_cell_length_a 8.7510(5)
_cell_length_b 11.0657(6)
_cell_length_c 15.6228(8)
_cell_measurement_reflns_used 20644
_cell_measurement_temperature 100(2)
_cell_measurement_theta_max 75.4670
_cell_measurement_theta_min 4.1560
_cell_volume 1424.01(14)
_computing_cell_refinement
; 
CrysAlisPro, Agilent Technologies, 
Version 1.171.36.28 (release 01-02-2013 CrysAlis171 .NET) 
(compiled Feb  1 2013,16:14:44) 
;
_computing_data_collection
; 
CrysAlisPro, Agilent Technologies, 
Version 1.171.36.28 (release 01-02-2013 CrysAlis171 .NET) 
(compiled Feb  1 2013,16:14:44) 
;
_computing_data_reduction
; 
CrysAlisPro, Agilent Technologies, 
Version 1.171.36.28 (release 01-02-2013 CrysAlis171 .NET) 
(compiled Feb  1 2013,16:14:44) 
;
_computing_molecular_graphics 'Bruker XP'
_computing_publication_material SHELXL-97
_computing_structure_refinement 'SHELXL-97 (Sheldrick, 1997)'
_computing_structure_solution 'SHELXS-97 (Sheldrick, 1990)'
_diffrn_ambient_temperature 100(2)
_diffrn_detector_area_resol_mean 10.3543
_diffrn_measured_fraction_theta_full 0.996
_diffrn_measured_fraction_theta_max 0.992
_diffrn_measurement_device_type 'Oxford Diffraction Xcalibur, Atlas, Nova'
_diffrn_measurement_method '\w scans'
_diffrn_radiation_monochromator mirror
_diffrn_radiation_source 'Nova (Cu) X-ray Source'
_diffrn_radiation_type 'Cu K\a'
_diffrn_radiation_wavelength 1.54184
_diffrn_reflns_av_R_equivalents 0.0328
_diffrn_reflns_av_sigmaI/netI 0.0193
_diffrn_reflns_limit_h_max 10
_diffrn_reflns_limit_h_min -10
_diffrn_reflns_limit_k_max 13
_diffrn_reflns_limit_k_min -13
_diffrn_reflns_limit_l_max 19
_diffrn_reflns_limit_l_min -19
_diffrn_reflns_number 28723
_diffrn_reflns_theta_full 75.00
_diffrn_reflns_theta_max 75.66
_diffrn_reflns_theta_min 4.18
_exptl_absorpt_coefficient_mu 1.467
_exptl_absorpt_correction_T_max 1.00000
_exptl_absorpt_correction_T_min 0.34284
_exptl_absorpt_correction_type multi-scan
_exptl_absorpt_process_details
; 
CrysAlisPro, Agilent Technologies, 
Version 1.171.36.28 (release 01-02-2013 CrysAlis171 .NET) 
(compiled Feb  1 2013,16:14:44) 
;
_exptl_crystal_colour yellow
_exptl_crystal_density_diffrn 1.308
_exptl_crystal_density_method 'not measured'
_exptl_crystal_description block
_exptl_crystal_F_000 592
_exptl_crystal_size_max 0.31
_exptl_crystal_size_mid 0.21
_exptl_crystal_size_min 0.20
_refine_diff_density_max 0.517
_refine_diff_density_min -0.440
_refine_diff_density_rms 0.049
_refine_ls_extinction_method none
_refine_ls_goodness_of_fit_ref 1.061
_refine_ls_hydrogen_treatment constr
_refine_ls_matrix_type full
_refine_ls_number_parameters 393
_refine_ls_number_reflns 5870
_refine_ls_number_restraints 67
_refine_ls_restrained_S_all 1.061
_refine_ls_R_factor_all 0.0552
_refine_ls_R_factor_gt 0.0532
_refine_ls_shift/su_max 0.023
_refine_ls_shift/su_mean 0.001
_refine_ls_structure_factor_coef Fsqd
_refine_ls_weighting_details 'calc w=1/[\s^2^(Fo^2^)+(0.0614P)^2^+0.9836P] where P=(Fo^2^+2Fc^2^)/3'
_refine_ls_weighting_scheme calc
_refine_ls_wR_factor_gt 0.1344
_refine_ls_wR_factor_ref 0.1362
_reflns_number_gt 5528
_reflns_number_total 5870
_reflns_threshold_expression >2sigma(I)
_cod_data_source_file c5dt01362c3.cif
_cod_data_source_block msv13
_cod_depositor_comments 'Adding full bibliography for 7034861--7034869.cif.'
_cod_original_cell_volume 1424.00(13)
_cod_database_code 7034869

loop_
_symmetry_equiv_pos_as_xyz
'x, y, z'
'-x, -y, -z'

loop_
_atom_site_label
_atom_site_type_symbol
_atom_site_fract_x
_atom_site_fract_y
_atom_site_fract_z
_atom_site_U_iso_or_equiv
_atom_site_adp_type
_atom_site_occupancy
_atom_site_symmetry_multiplicity
_atom_site_calc_flag
_atom_site_refinement_flags
_atom_site_disorder_assembly
_atom_site_disorder_group
N1 N 0.47644(15) 0.12766(12) 0.71240(9) 0.0239(3) Uani 1 1 d . . .
N2 N 0.26383(14) 0.18383(11) 0.79501(8) 0.0210(3) Uani 1 1 d . . .
C1 C 0.35236(17) 0.21293(14) 0.71250(10) 0.0206(3) Uani 1 1 d . . .
C2 C 0.46674(19) 0.04368(15) 0.79825(12) 0.0283(3) Uani 1 1 d . . .
C3 C 0.33654(19) 0.07879(15) 0.84904(11) 0.0274(3) Uani 1 1 d . . .
C4 C 0.61295(19) 0.12038(19) 0.63753(13) 0.0353(4) Uani 1 1 d . . .
C5 C 0.5960(2) 0.2143(3) 0.54694(13) 0.0525(6) Uani 1 1 d . . .
H5A H 0.5003 0.2011 0.5274 0.079 Uiso 1 1 calc R . .
H5B H 0.6858 0.2018 0.5020 0.079 Uiso 1 1 calc R . .
H5C H 0.5910 0.3005 0.5530 0.079 Uiso 1 1 calc R . .
C6 C 0.7573(2) 0.1501(3) 0.66874(16) 0.0540(6) Uani 1 1 d . . .
H6A H 0.8498 0.1394 0.6251 0.081 Uiso 1 1 calc R . .
H6B H 0.7689 0.0924 0.7281 0.081 Uiso 1 1 calc R . .
H6C H 0.7454 0.2374 0.6730 0.081 Uiso 1 1 calc R . .
C7 C 0.6263(3) -0.0123(3) 0.6248(2) 0.0647(7) Uani 1 1 d . . .
H7A H 0.5237 -0.0346 0.6197 0.097 Uiso 1 1 calc R . .
H7B H 0.6646 -0.0727 0.6769 0.097 Uiso 1 1 calc R . .
H7C H 0.6990 -0.0148 0.5697 0.097 Uiso 1 1 calc R . .
C8 C 0.5730(2) -0.07096(18) 0.82994(16) 0.0451(5) Uani 1 1 d . . .
H8A H 0.5689 -0.0898 0.8955 0.068 Uiso 1 1 calc R . .
H8B H 0.6799 -0.0547 0.7999 0.068 Uiso 1 1 calc R . .
H8C H 0.5396 -0.1432 0.8151 0.068 Uiso 1 1 calc R . .
C9 C 0.2789(2) 0.0084(2) 0.94418(13) 0.0429(5) Uani 1 1 d . . .
H9A H 0.2044 -0.0514 0.9442 0.064 Uiso 1 1 calc R . .
H9B H 0.2276 0.0682 0.9778 0.064 Uiso 1 1 calc R . .
H9C H 0.3669 -0.0379 0.9729 0.064 Uiso 1 1 calc R . .
C10 C 0.11200(18) 0.25028(15) 0.82927(10) 0.0241(3) Uani 1 1 d . . .
C11 C 0.03937(19) 0.34624(16) 0.75383(12) 0.0312(4) Uani 1 1 d . . .
H11A H 0.1083 0.4152 0.7257 0.047 Uiso 1 1 calc R . .
H11B H -0.0617 0.3802 0.7790 0.047 Uiso 1 1 calc R . .
H11C H 0.0248 0.3049 0.7083 0.047 Uiso 1 1 calc R . .
C12 C 0.1491(2) 0.31768(19) 0.89499(13) 0.0377(4) Uani 1 1 d . . .
H12A H 0.2266 0.3791 0.8636 0.056 Uiso 1 1 calc R . .
H12B H 0.1906 0.2557 0.9453 0.056 Uiso 1 1 calc R . .
H12C H 0.0539 0.3615 0.9183 0.056 Uiso 1 1 calc R . .
C13 C -0.0079(2) 0.15157(17) 0.87329(13) 0.0359(4) Uani 1 1 d . . .
H13A H -0.1114 0.1943 0.8832 0.054 Uiso 1 1 calc R . .
H13B H 0.0196 0.0999 0.9313 0.054 Uiso 1 1 calc R . .
H13C H -0.0087 0.0973 0.8335 0.054 Uiso 1 1 calc R . .
C14 C 0.32975(17) 0.32916(15) 0.63797(10) 0.0233(3) Uani 1 1 d . . .
C15 C 0.3914(2) 0.43376(16) 0.64126(11) 0.0289(3) Uani 1 1 d . . .
H15 H 0.3797 0.5084 0.5939 0.035 Uiso 1 1 calc R . .
C16 C 0.47219(19) 0.43978(15) 0.71051(11) 0.0286(3) Uani 1 1 d . . .
C17 C 0.53754(19) 0.45060(15) 0.76915(11) 0.0275(3) Uani 1 1 d . . .
C18 C 0.24578(18) 0.32492(17) 0.56491(10) 0.0273(3) Uani 1 1 d . . .
C19 C 0.2279(2) 0.4314(2) 0.49218(13) 0.0420(5) Uani 1 1 d . . .
H19 H 0.2657 0.5090 0.4911 0.050 Uiso 1 1 calc R . .
C20 C 0.1558(3) 0.4246(3) 0.42185(14) 0.0528(6) Uani 1 1 d . . .
H20 H 0.1457 0.4971 0.3726 0.063 Uiso 1 1 calc R . .
C21 C 0.0991(2) 0.3138(2) 0.42286(13) 0.0469(5) Uani 1 1 d . . .
H21 H 0.0503 0.3096 0.3742 0.056 Uiso 1 1 calc R . .
C22 C 0.1127(2) 0.2085(2) 0.49438(14) 0.0406(4) Uani 1 1 d . . .
H22 H 0.0719 0.1321 0.4952 0.049 Uiso 1 1 calc R . .
C23 C 0.1860(2) 0.21322(18) 0.56564(12) 0.0327(4) Uani 1 1 d . . .
H23 H 0.1951 0.1402 0.6147 0.039 Uiso 1 1 calc R . .
C24 C 0.61236(18) 0.46094(15) 0.84064(11) 0.0253(3) Uani 1 1 d . . .
C25 C 0.69333(19) 0.56714(16) 0.83130(12) 0.0285(3) Uani 1 1 d . . .
H25 H 0.6978 0.6340 0.7773 0.034 Uiso 1 1 calc R . .
C26 C 0.7670(2) 0.57454(17) 0.90110(12) 0.0328(4) Uani 1 1 d . . .
H26 H 0.8226 0.6463 0.8948 0.039 Uiso 1 1 calc R . .
C27 C 0.7595(2) 0.47728(18) 0.97998(13) 0.0357(4) Uani 1 1 d . . .
H27 H 0.8101 0.4826 1.0276 0.043 Uiso 1 1 calc R . .
C28 C 0.6784(2) 0.37197(18) 0.99011(12) 0.0356(4) Uani 1 1 d . . .
H28 H 0.6733 0.3059 1.0446 0.043 Uiso 1 1 calc R . .
C29 C 0.6054(2) 0.36352(16) 0.92082(12) 0.0301(4) Uani 1 1 d . . .
H29 H 0.5504 0.2914 0.9276 0.036 Uiso 1 1 calc R . .
S S 0.07081(7) 0.85262(5) 0.78022(4) 0.02915(18) Uani 0.6910(14) 1 d PD A 1
O1 O -0.0600(4) 0.8422(4) 0.7369(3) 0.0586(10) Uani 0.6910(14) 1 d PDU A 1
O2 O 0.1535(6) 0.9632(3) 0.7377(3) 0.0444(10) Uani 0.6910(14) 1 d PDU A 1
O3 O 0.0420(3) 0.8174(2) 0.87645(13) 0.0457(5) Uani 0.6910(14) 1 d PD A 1
C30 C 0.2071(4) 0.7281(3) 0.7524(2) 0.0284(7) Uani 0.6910(14) 1 d PDU A 1
F1 F 0.2454(2) 0.74320(19) 0.66395(12) 0.0493(5) Uani 0.6910(14) 1 d PD A 1
F2 F 0.3407(2) 0.7238(2) 0.78375(14) 0.0574(5) Uani 0.6910(14) 1 d PD A 1
F3 F 0.1522(3) 0.61593(16) 0.78749(16) 0.0651(6) Uani 0.6910(14) 1 d PD A 1
S' S 0.09326(15) 0.87315(12) 0.70720(9) 0.0267(4) Uiso 0.3090(14) 1 d PD A 2
O1' O 0.1033(5) 0.9089(4) 0.6108(3) 0.0364(9) Uiso 0.3090(14) 1 d PD A 2
O2' O 0.166(2) 0.9540(14) 0.7462(12) 0.089(6) Uiso 0.3090(14) 1 d PDU A 2
O3' O -0.0516(9) 0.8249(7) 0.7588(5) 0.0357(17) Uiso 0.3090(14) 1 d PDU A 2
C30' C 0.2300(8) 0.7347(6) 0.7246(6) 0.026(2) Uiso 0.3090(14) 1 d PDU A 2
F1' F 0.1903(5) 0.6437(4) 0.6964(3) 0.0474(10) Uiso 0.3090(14) 1 d PD A 2
F2' F 0.3733(5) 0.7608(4) 0.6876(3) 0.0531(10) Uiso 0.3090(14) 1 d PD A 2
F3' F 0.2375(6) 0.6812(4) 0.8138(3) 0.0538(11) Uiso 0.3090(14) 1 d PD A 2

loop_
_atom_site_aniso_label
_atom_site_aniso_U_11
_atom_site_aniso_U_22
_atom_site_aniso_U_33
_atom_site_aniso_U_23
_atom_site_aniso_U_13
_atom_site_aniso_U_12
N1 0.0187(6) 0.0239(6) 0.0294(7) -0.0095(5) -0.0005(5) -0.0014(5)
N2 0.0208(6) 0.0182(6) 0.0222(6) -0.0040(5) -0.0007(5) -0.0013(5)
C1 0.0185(7) 0.0218(7) 0.0220(7) -0.0074(6) -0.0011(5) -0.0029(5)
C2 0.0229(8) 0.0208(7) 0.0381(9) -0.0032(6) -0.0045(6) -0.0015(6)
C3 0.0257(8) 0.0215(7) 0.0297(8) 0.0012(6) -0.0038(6) -0.0023(6)
C4 0.0203(8) 0.0469(10) 0.0389(10) -0.0190(8) 0.0044(7) 0.0016(7)
C5 0.0345(10) 0.0847(17) 0.0301(10) -0.0157(10) 0.0081(8) 0.0095(10)
C6 0.0220(9) 0.0842(17) 0.0508(12) -0.0107(12) 0.0017(8) -0.0133(10)
C7 0.0555(14) 0.0674(16) 0.0804(18) -0.0492(15) 0.0038(12) 0.0105(12)
C8 0.0298(9) 0.0300(9) 0.0652(13) 0.0004(9) -0.0077(9) 0.0068(7)
C9 0.0382(10) 0.0404(10) 0.0349(10) 0.0109(8) -0.0019(8) -0.0005(8)
C10 0.0219(7) 0.0237(7) 0.0247(7) -0.0082(6) 0.0031(6) 0.0004(6)
C11 0.0247(8) 0.0299(8) 0.0333(9) -0.0054(7) 0.0007(6) 0.0054(6)
C12 0.0345(9) 0.0462(11) 0.0384(10) -0.0252(8) -0.0021(7) 0.0023(8)
C13 0.0247(8) 0.0328(9) 0.0421(10) -0.0045(7) 0.0076(7) -0.0030(7)
C14 0.0199(7) 0.0278(8) 0.0197(7) -0.0034(6) -0.0004(5) -0.0038(6)
C15 0.0305(8) 0.0271(8) 0.0260(8) 0.0012(6) -0.0063(6) -0.0075(6)
C16 0.0290(8) 0.0235(8) 0.0315(8) -0.0028(6) -0.0040(7) -0.0073(6)
C17 0.0254(8) 0.0240(8) 0.0319(8) -0.0058(6) -0.0029(6) -0.0037(6)
C18 0.0201(7) 0.0394(9) 0.0219(7) -0.0084(6) -0.0002(6) -0.0046(6)
C19 0.0420(10) 0.0504(12) 0.0299(9) 0.0027(8) -0.0113(8) -0.0129(9)
C20 0.0506(12) 0.0723(15) 0.0315(10) 0.0016(10) -0.0148(9) -0.0142(11)
C21 0.0334(10) 0.0815(16) 0.0286(9) -0.0189(10) -0.0045(7) -0.0049(10)
C22 0.0249(8) 0.0590(12) 0.0470(11) -0.0319(10) 0.0001(7) -0.0047(8)
C23 0.0259(8) 0.0415(10) 0.0340(9) -0.0169(7) -0.0019(7) -0.0023(7)
C24 0.0210(7) 0.0263(8) 0.0294(8) -0.0109(6) -0.0017(6) 0.0007(6)
C25 0.0276(8) 0.0260(8) 0.0315(8) -0.0097(6) 0.0002(6) -0.0025(6)
C26 0.0318(9) 0.0323(9) 0.0390(9) -0.0184(7) -0.0022(7) -0.0046(7)
C27 0.0375(9) 0.0415(10) 0.0346(9) -0.0203(8) -0.0083(7) 0.0011(8)
C28 0.0427(10) 0.0336(9) 0.0303(9) -0.0087(7) -0.0064(7) -0.0001(7)
C29 0.0308(8) 0.0268(8) 0.0324(9) -0.0085(7) -0.0027(7) -0.0029(6)
S 0.0312(3) 0.0200(3) 0.0356(4) -0.0071(2) -0.0058(2) 0.0012(2)
O1 0.0372(14) 0.085(2) 0.057(2) -0.0249(18) -0.0244(14) 0.0220(13)
O2 0.068(2) 0.0146(9) 0.0499(16) -0.0092(9) 0.0012(12) -0.0143(10)
O3 0.0572(13) 0.0454(11) 0.0329(10) -0.0154(9) 0.0011(9) 0.0027(9)
C30 0.0358(15) 0.0328(15) 0.0141(14) -0.0019(11) -0.0073(12) 0.0021(10)
F1 0.0493(10) 0.0703(13) 0.0286(9) -0.0197(8) -0.0030(7) 0.0058(9)
F2 0.0377(10) 0.0835(14) 0.0600(12) -0.0323(10) -0.0245(9) 0.0193(9)
F3 0.0728(14) 0.0219(8) 0.0907(16) -0.0146(9) 0.0119(11) -0.0023(8)

loop_
_atom_type_symbol
_atom_type_description
_atom_type_scat_dispersion_real
_atom_type_scat_dispersion_imag
_atom_type_scat_source
C C 0.0181 0.0091 'International Tables Vol C Tables 4.2.6.8 and 6.1.1.4'
H H 0.0000 0.0000 'International Tables Vol C Tables 4.2.6.8 and 6.1.1.4'
N N 0.0311 0.0180 'International Tables Vol C Tables 4.2.6.8 and 6.1.1.4'
O O 0.0492 0.0322 'International Tables Vol C Tables 4.2.6.8 and 6.1.1.4'
F F 0.0727 0.0534 'International Tables Vol C Tables 4.2.6.8 and 6.1.1.4'
S S 0.3331 0.5567 'International Tables Vol C Tables 4.2.6.8 and 6.1.1.4'

loop_
_geom_angle_atom_site_label_1
_geom_angle_atom_site_label_2
_geom_angle_atom_site_label_3
_geom_angle
C1 N1 C2 107.90(13)
C1 N1 C4 129.66(14)
C2 N1 C4 122.36(13)
C1 N2 C3 107.87(13)
C1 N2 C10 129.10(12)
C3 N2 C10 123.01(12)
N2 C1 N1 108.73(13)
N2 C1 C14 125.68(13)
N1 C1 C14 125.10(13)
C3 C2 N1 107.60(14)
C3 C2 C8 124.56(16)
N1 C2 C8 127.75(16)
C2 C3 N2 107.88(14)
C2 C3 C9 124.43(15)
N2 C3 C9 127.54(15)
C5 C4 C7 108.00(19)
C5 C4 N1 114.25(14)
C7 C4 N1 107.81(16)
C5 C4 C6 107.85(18)
C7 C4 C6 112.55(19)
N1 C4 C6 106.49(15)
C12 C10 C11 109.21(14)
C12 C10 N2 107.31(13)
C11 C10 N2 113.12(12)
C12 C10 C13 112.81(14)
C11 C10 C13 105.81(14)
N2 C10 C13 108.67(12)
C15 C14 C18 123.54(14)
C15 C14 C1 116.50(14)
C18 C14 C1 119.95(14)
C14 C15 C16 124.42(15)
C17 C16 C15 176.86(18)
C16 C17 C24 178.37(18)
C23 C18 C19 118.36(16)
C23 C18 C14 120.40(15)
C19 C18 C14 121.22(16)
C20 C19 C18 120.7(2)
C21 C20 C19 120.4(2)
C20 C21 C22 120.03(18)
C21 C22 C23 120.46(19)
C18 C23 C22 120.06(18)
C29 C24 C25 119.54(15)
C29 C24 C17 119.65(15)
C25 C24 C17 120.81(15)
C26 C25 C24 119.90(16)
C27 C26 C25 119.93(16)
C26 C27 C28 120.57(17)
C29 C28 C27 119.89(17)
C28 C29 C24 120.17(16)
O3 S O2 116.4(2)
O3 S O1 115.12(19)
O2 S O1 114.2(3)
O3 S C30 104.05(14)
O2 S C30 102.8(2)
O1 S C30 101.44(18)
F3 C30 F1 107.2(2)
F3 C30 F2 106.7(2)
F1 C30 F2 106.1(3)
F3 C30 S 112.2(2)
F1 C30 S 112.84(19)
F2 C30 S 111.4(2)
O1' S' O3' 116.6(3)
O1' S' O2' 116.8(7)
O3' S' O2' 114.9(8)
O1' S' C30' 101.2(3)
O3' S' C30' 103.4(4)
O2' S' C30' 100.2(8)
F1' C30' F2' 109.1(6)
F1' C30' F3' 104.3(5)
F2' C30' F3' 104.9(6)
F1' C30' S' 113.0(5)
F2' C30' S' 113.0(5)
F3' C30' S' 111.9(5)

loop_
_geom_bond_atom_site_label_1
_geom_bond_atom_site_label_2
_geom_bond_distance
N1 C1 1.3547(19)
N1 C2 1.393(2)
N1 C4 1.527(2)
N2 C1 1.3522(19)
N2 C3 1.3915(19)
N2 C10 1.5285(19)
C1 C14 1.492(2)
C2 C3 1.352(2)
C2 C8 1.503(2)
C3 C9 1.495(2)
C4 C5 1.520(3)
C4 C7 1.525(3)
C4 C6 1.532(3)
C10 C12 1.525(2)
C10 C11 1.525(2)
C10 C13 1.531(2)
C14 C15 1.349(2)
C14 C18 1.478(2)
C15 C16 1.415(2)
C16 C17 1.203(2)
C17 C24 1.429(2)
C18 C23 1.393(2)
C18 C19 1.402(3)
C19 C20 1.385(3)
C20 C21 1.369(3)
C21 C22 1.378(3)
C22 C23 1.397(3)
C24 C29 1.399(2)
C24 C25 1.400(2)
C25 C26 1.388(2)
C26 C27 1.384(3)
C27 C28 1.389(3)
C28 C29 1.382(3)
S O3 1.425(2)
S O2 1.425(3)
S O1 1.462(3)
S C30 1.813(3)
C30 F3 1.315(4)
C30 F1 1.329(4)
C30 F2 1.337(3)
S' O1' 1.434(4)
S' O3' 1.444(7)
S' O2' 1.466(11)
S' C30' 1.820(7)
C30' F1' 1.310(8)
C30' F2' 1.310(8)
C30' F3' 1.362(8)

loop_
_geom_torsion_atom_site_label_1
_geom_torsion_atom_site_label_2
_geom_torsion_atom_site_label_3
_geom_torsion_atom_site_label_4
_geom_torsion
C3 N2 C1 N1 1.42(17)
C10 N2 C1 N1 -179.74(13)
C3 N2 C1 C14 -170.85(14)
C10 N2 C1 C14 8.0(2)
C2 N1 C1 N2 -1.08(17)
C4 N1 C1 N2 -177.97(15)
C2 N1 C1 C14 171.25(14)
C4 N1 C1 C14 -5.6(2)
C1 N1 C2 C3 0.31(18)
C4 N1 C2 C3 177.47(15)
C1 N1 C2 C8 176.72(17)
C4 N1 C2 C8 -6.1(3)
N1 C2 C3 N2 0.56(19)
C8 C2 C3 N2 -176.00(16)
N1 C2 C3 C9 176.33(17)
C8 C2 C3 C9 -0.2(3)
C1 N2 C3 C2 -1.23(18)
C10 N2 C3 C2 179.85(14)
C1 N2 C3 C9 -176.83(18)
C10 N2 C3 C9 4.2(3)
C1 N1 C4 C5 -7.8(3)
C2 N1 C4 C5 175.74(17)
C1 N1 C4 C7 -127.8(2)
C2 N1 C4 C7 55.7(2)
C1 N1 C4 C6 111.2(2)
C2 N1 C4 C6 -65.3(2)
C1 N2 C10 C12 -108.23(18)
C3 N2 C10 C12 70.45(18)
C1 N2 C10 C11 12.3(2)
C3 N2 C10 C11 -169.03(14)
C1 N2 C10 C13 129.49(16)
C3 N2 C10 C13 -51.83(19)
N2 C1 C14 C15 82.9(2)
N1 C1 C14 C15 -88.15(19)
N2 C1 C14 C18 -98.10(18)
N1 C1 C14 C18 90.85(18)
C18 C14 C15 C16 -179.96(15)
C1 C14 C15 C16 -1.0(2)
C14 C15 C16 C17 -142(3)
C15 C16 C17 C24 108(7)
C15 C14 C18 C23 179.61(16)
C1 C14 C18 C23 0.7(2)
C15 C14 C18 C19 1.4(3)
C1 C14 C18 C19 -177.53(16)
C23 C18 C19 C20 -1.5(3)
C14 C18 C19 C20 176.76(18)
C18 C19 C20 C21 0.8(3)
C19 C20 C21 C22 0.4(3)
C20 C21 C22 C23 -0.8(3)
C19 C18 C23 C22 1.0(3)
C14 C18 C23 C22 -177.23(15)
C21 C22 C23 C18 0.1(3)
C16 C17 C24 C29 22(7)
C16 C17 C24 C25 -158(6)
C29 C24 C25 C26 0.5(2)
C17 C24 C25 C26 -179.12(15)
C24 C25 C26 C27 -0.4(3)
C25 C26 C27 C28 -0.1(3)
C26 C27 C28 C29 0.4(3)
C27 C28 C29 C24 -0.3(3)
C25 C24 C29 C28 -0.2(2)
C17 C24 C29 C28 179.45(16)
O3 S C30 F3 57.2(2)
O2 S C30 F3 179.0(3)
O1 S C30 F3 -62.6(3)
O3 S C30 F1 178.4(2)
O2 S C30 F1 -59.7(3)
O1 S C30 F1 58.6(3)
O3 S C30 F2 -62.4(3)
O2 S C30 F2 59.5(3)
O1 S C30 F2 177.8(3)
O1' S' C30' F1' -61.2(6)
O3' S' C30' F1' 59.9(7)
O2' S' C30' F1' 178.7(9)
O1' S' C30' F2' 63.4(6)
O3' S' C30' F2' -175.5(6)
O2' S' C30' F2' -56.7(9)
O1' S' C30' F3' -178.5(4)
O3' S' C30' F3' -57.5(6)
O2' S' C30' F3' 61.4(9)
